data_1512268
loop_
_publ_author_name
'Li, De-Zheng'
'Tang, Chunping'
'Quinn, Ronald J.'
'Feng, Yunjiang'
'Ke, Chang-Qiang'
'Yao, Sheng'
'Ye, Yang'

_publ_section_title
;
 ent-Labdane Diterpenes from the Stems of Mallotus japonicus.
;
_journal_issue 9
_journal_name_full 'Journal of natural products'
_journal_page_first 1580
_journal_page_last 1585
_journal_paper_doi 10.1021/np400241p
_journal_volume 76
_journal_year 2013
_chemical_absolute_configuration ad
_chemical_formula_sum 'C20 H32 O4'
_chemical_formula_weight 336.46
_chemical_name_systematic
; 
 ? 
;
_space_group_IT_number 19
_symmetry_cell_setting orthorhombic
_symmetry_space_group_name_Hall 'P 2ac 2ab'
_symmetry_space_group_name_H-M 'P 21 21 21'
_atom_sites_solution_hydrogens geom
_atom_sites_solution_primary direct
_atom_sites_solution_secondary difmap
_audit_creation_method SHELXL-97
_cell_angle_alpha 90.00
_cell_angle_beta 90.00
_cell_angle_gamma 90.00
_cell_formula_units_Z 4
_cell_length_a 6.08540(10)
_cell_length_b 13.6015(2)
_cell_length_c 22.6317(3)
_cell_measurement_reflns_used 4785
_cell_measurement_temperature 140(2)
_cell_measurement_theta_max 68.85
_cell_measurement_theta_min 3.25
_cell_volume 1873.24(5)
_computing_cell_refinement 'Bruker SAINT'
_computing_data_collection 'Bruker APEX2'
_computing_data_reduction 'Bruker SAINT'
_computing_molecular_graphics 'Bruker SHELXTL'
_computing_publication_material 'Bruker SHELXTL'
_computing_structure_refinement 'SHELXL-97 (Sheldrick, 2008)'
_computing_structure_solution 'SHELXS-97 (Sheldrick, 2008)'
_diffrn_ambient_temperature 140(2)
_diffrn_measured_fraction_theta_full 0.982
_diffrn_measured_fraction_theta_max 0.983
_diffrn_measurement_device_type 'Bruker APEX-II CCD'
_diffrn_measurement_method '\f and \w scans'
_diffrn_radiation_monochromator graphite
_diffrn_radiation_source 'fine-focus sealed tube'
_diffrn_radiation_type CuK\a
_diffrn_radiation_wavelength 1.54178
_diffrn_reflns_av_R_equivalents 0.0376
_diffrn_reflns_av_sigmaI/netI 0.0347
_diffrn_reflns_limit_h_max 5
_diffrn_reflns_limit_h_min -7
_diffrn_reflns_limit_k_max 15
_diffrn_reflns_limit_k_min -16
_diffrn_reflns_limit_l_max 26
_diffrn_reflns_limit_l_min -27
_diffrn_reflns_number 12882
_diffrn_reflns_theta_full 69.58
_diffrn_reflns_theta_max 69.58
_diffrn_reflns_theta_min 3.79
_exptl_absorpt_coefficient_mu 0.648
_exptl_absorpt_correction_T_max 0.9622
_exptl_absorpt_correction_T_min 0.8813
_exptl_absorpt_correction_type multi-scan
_exptl_absorpt_process_details sadabs
_exptl_crystal_colour colourless
_exptl_crystal_density_diffrn 1.193
_exptl_crystal_density_method 'not measured'
_exptl_crystal_description prism
_exptl_crystal_F_000 736
_exptl_crystal_size_max 0.20
_exptl_crystal_size_mid 0.08
_exptl_crystal_size_min 0.06
_refine_diff_density_max 0.272
_refine_diff_density_min -0.236
_refine_diff_density_rms 0.043
_refine_ls_abs_structure_details 'Flack H D (1983), Acta Cryst. A39, 876-881'
_refine_ls_abs_structure_Flack 0.3(3)
_refine_ls_extinction_method none
_refine_ls_goodness_of_fit_ref 1.047
_refine_ls_hydrogen_treatment constr
_refine_ls_matrix_type full
_refine_ls_number_parameters 271
_refine_ls_number_reflns 3433
_refine_ls_number_restraints 12
_refine_ls_restrained_S_all 1.061
_refine_ls_R_factor_all 0.0471
_refine_ls_R_factor_gt 0.0448
_refine_ls_shift/su_max 0.002
_refine_ls_shift/su_mean 0.000
_refine_ls_structure_factor_coef Fsqd
_refine_ls_weighting_details 'calc w=1/[\s^2^(Fo^2^)+(0.0876P)^2^+0.3275P] where P=(Fo^2^+2Fc^2^)/3'
_refine_ls_weighting_scheme calc
_refine_ls_wR_factor_gt 0.1299
_refine_ls_wR_factor_ref 0.1327
_reflns_number_gt 3244
_reflns_number_total 3433
_reflns_threshold_expression >2sigma(I)
_cod_data_source_file np400241p_si_002.cif
_cod_data_source_block cu_dm13021_0m
_cod_depositor_comments
;
The following automatic conversions were performed:

'_symmetry_cell_setting' value 'Orthorhombic' changed to
'orthorhombic' according to
/home/saulius/struct/CIF-dictionaries/cif_core.dic dictionary named
'cif_core.dic' version 2.4.2 from 2011-04-26.

Automatic conversion script
Id: cif_fix_values 1891 2012-01-12 08:04:46Z andrius 
;
_cod_original_sg_symbol_H-M P2(1)2(1)2(1)
_cod_database_code 1512268

loop_
_symmetry_equiv_pos_as_xyz
'x, y, z'
'x+1/2, -y+1/2, -z'
'-x, y+1/2, -z+1/2'
'-x+1/2, -y, z+1/2'

loop_
_atom_site_label
_atom_site_type_symbol
_atom_site_fract_x
_atom_site_fract_y
_atom_site_fract_z
_atom_site_U_iso_or_equiv
_atom_site_adp_type
_atom_site_occupancy
_atom_site_symmetry_multiplicity
_atom_site_calc_flag
_atom_site_refinement_flags
_atom_site_disorder_assembly
_atom_site_disorder_group
O1 O -0.1539(3) -0.40812(12) 0.01476(7) 0.0508(5) Uani 1 1 d . . .
O2 O 0.0740(3) -0.55369(12) -0.04233(7) 0.0487(4) Uani 1 1 d . . .
H2A H -0.0349 -0.5684 -0.0213 0.073 Uiso 1 1 calc R . .
C1 C -0.0824(3) -0.28732(14) -0.05981(7) 0.0279(4) Uani 1 1 d . . .
H1A H 0.0688 -0.2636 -0.0674 0.033 Uiso 1 1 calc R . .
H1B H -0.1531 -0.2413 -0.0317 0.033 Uiso 1 1 calc R . .
C2 C -0.0733(4) -0.38829(15) -0.03288(8) 0.0336(4) Uani 1 1 d . . .
C3 C 0.0328(3) -0.46454(15) -0.07169(9) 0.0340(4) Uani 1 1 d . . .
H3A H 0.1789 -0.4375 -0.0838 0.041 Uiso 1 1 calc R . .
C4 C -0.1045(3) -0.47749(14) -0.12935(8) 0.0284(4) Uani 1 1 d . . .
C5 C -0.1257(3) -0.37389(13) -0.15832(7) 0.0251(4) Uani 1 1 d . . .
H5A H 0.0287 -0.3546 -0.1680 0.030 Uiso 1 1 calc R . .
C6 C -0.2430(4) -0.37645(15) -0.21813(8) 0.0334(4) Uani 1 1 d . . .
H6A H -0.3996 -0.3933 -0.2121 0.040 Uiso 1 1 calc R . .
H6B H -0.1764 -0.4282 -0.2431 0.040 Uiso 1 1 calc R . .
C7 C -0.2265(4) -0.27655(16) -0.25009(8) 0.0400(5) Uani 1 1 d . . .
H7A H -0.0726 -0.2650 -0.2624 0.048 Uiso 1 1 calc R . .
H7B H -0.3192 -0.2778 -0.2860 0.048 Uiso 1 1 calc R . .
C8 C -0.3001(4) -0.19450(15) -0.21054(8) 0.0329(4) Uani 1 1 d . . .
C9 C -0.1701(3) -0.19040(13) -0.15311(8) 0.0256(4) Uani 1 1 d . . .
H9A H -0.0115 -0.1917 -0.1647 0.031 Uiso 1 1 calc R . .
C10 C -0.2135(3) -0.28854(13) -0.11848(7) 0.0219(4) Uani 1 1 d . . .
C11 C -0.2031(4) -0.09530(13) -0.11790(8) 0.0300(4) Uani 1 1 d . . .
H11A H -0.3623 -0.0820 -0.1138 0.036 Uiso 1 1 calc R . .
H11B H -0.1411 -0.1036 -0.0778 0.036 Uiso 1 1 calc R . .
C12 C -0.0924(4) -0.00799(15) -0.14813(9) 0.0377(5) Uani 1 1 d D . .
H12A H 0.0639 -0.0175 -0.1488 0.045 Uiso 1 1 d R A .
H12B H -0.1431 -0.0019 -0.1881 0.045 Uiso 1 1 d R . .
C16 C -0.4678(4) -0.13697(17) -0.22461(10) 0.0453(5) Uani 1 1 d . . .
H16A H -0.5449 -0.1472 -0.2606 0.054 Uiso 1 1 calc R . .
H16B H -0.5110 -0.0855 -0.1987 0.054 Uiso 1 1 calc R . .
O3 O -0.1083(5) 0.15452(19) -0.01137(12) 0.0358(7) Uani 0.50 1 d PD A 1
H3B H -0.2064 0.1189 0.0036 0.054 Uiso 0.50 1 calc PR A 1
O4 O 0.3627(5) 0.1641(2) -0.03157(14) 0.0331(7) Uani 0.50 1 d PD A 1
H4A H 0.3348 0.2067 -0.0058 0.050 Uiso 0.50 1 calc PR A 1
C13 C -0.1484(14) 0.0852(5) -0.1112(3) 0.0298(17) Uani 0.50 1 d PD A 1
C14 C -0.0006(10) 0.1019(4) -0.0577(3) 0.0277(12) Uani 0.50 1 d PD A 1
H14A H 0.0535 0.0373 -0.0424 0.033 Uiso 0.50 1 calc PR A 1
C15 C 0.1941(19) 0.1655(12) -0.0762(5) 0.042(3) Uani 0.50 1 d PD A 1
H15A H 0.2549 0.1408 -0.1139 0.050 Uiso 0.50 1 calc PR A 1
H15B H 0.1440 0.2340 -0.0825 0.050 Uiso 0.50 1 calc PR A 1
C17 C -0.2950(8) 0.1530(3) -0.1274(2) 0.0391(10) Uani 0.50 1 d PD A 1
H17A H -0.3080 0.2124 -0.1056 0.047 Uiso 0.50 1 calc PR A 1
H17B H -0.3863 0.1419 -0.1608 0.047 Uiso 0.50 1 calc PR A 1
O3' O -0.2059(6) 0.2044(3) -0.05427(17) 0.0565(9) Uani 0.50 1 d PD A 2
H3'A H -0.1466 0.2331 -0.0256 0.085 Uiso 0.50 1 calc PR A 2
O4' O 0.2387(9) 0.1578(3) -0.0109(2) 0.0666(12) Uani 0.50 1 d PD A 2
H4'A H 0.2425 0.2172 -0.0009 0.100 Uiso 0.50 1 calc PR A 2
C13' C -0.1484(14) 0.0932(5) -0.1315(3) 0.0319(17) Uani 0.50 1 d PD A 2
C14' C -0.0768(10) 0.1205(5) -0.0705(3) 0.0344(13) Uani 0.50 1 d PD A 2
H14B H -0.1019 0.0649 -0.0424 0.041 Uiso 0.50 1 calc PR A 2
C15' C 0.1659(16) 0.1500(13) -0.0714(5) 0.043(3) Uani 0.50 1 d PD A 2
H15C H 0.2535 0.0999 -0.0927 0.052 Uiso 0.50 1 calc PR A 2
H15D H 0.1841 0.2139 -0.0919 0.052 Uiso 0.50 1 calc PR A 2
C17' C -0.2633(9) 0.1460(4) -0.1675(3) 0.0533(13) Uani 0.50 1 d PD A 2
H17C H -0.3101 0.1192 -0.2042 0.064 Uiso 0.50 1 calc PR A 2
H17D H -0.3009 0.2116 -0.1574 0.064 Uiso 0.50 1 calc PR A 2
C18 C -0.3237(3) -0.52833(14) -0.11495(9) 0.0327(4) Uani 1 1 d . . .
H18A H -0.4093 -0.5363 -0.1513 0.049 Uiso 1 1 calc R . .
H18B H -0.4067 -0.4881 -0.0868 0.049 Uiso 1 1 calc R . .
H18C H -0.2948 -0.5930 -0.0976 0.049 Uiso 1 1 calc R . .
C19 C 0.0280(4) -0.54528(16) -0.17024(10) 0.0421(5) Uani 1 1 d . . .
H19A H -0.0536 -0.5557 -0.2071 0.063 Uiso 1 1 calc R . .
H19B H 0.0520 -0.6086 -0.1506 0.063 Uiso 1 1 calc R . .
H19C H 0.1701 -0.5148 -0.1791 0.063 Uiso 1 1 calc R . .
C20 C -0.4590(3) -0.29608(13) -0.10293(8) 0.0260(4) Uani 1 1 d . . .
H20A H -0.4858 -0.3572 -0.0812 0.039 Uiso 1 1 calc R . .
H20B H -0.5461 -0.2960 -0.1393 0.039 Uiso 1 1 calc R . .
H20C H -0.5013 -0.2399 -0.0784 0.039 Uiso 1 1 calc R . .

loop_
_atom_site_aniso_label
_atom_site_aniso_U_11
_atom_site_aniso_U_22
_atom_site_aniso_U_33
_atom_site_aniso_U_23
_atom_site_aniso_U_13
_atom_site_aniso_U_12
O1 0.0755(12) 0.0434(9) 0.0337(8) 0.0037(7) -0.0077(8) -0.0103(9)
O2 0.0507(9) 0.0397(8) 0.0558(9) 0.0116(7) -0.0077(8) 0.0108(7)
C1 0.0316(9) 0.0279(9) 0.0241(8) -0.0031(7) -0.0061(7) -0.0060(7)
C2 0.0381(11) 0.0338(10) 0.0289(9) 0.0010(8) -0.0130(8) -0.0061(9)
C3 0.0312(10) 0.0294(10) 0.0413(11) 0.0044(8) -0.0085(8) 0.0032(8)
C4 0.0277(9) 0.0246(9) 0.0329(9) -0.0032(7) -0.0012(8) 0.0019(7)
C5 0.0236(8) 0.0254(9) 0.0262(9) -0.0038(7) 0.0031(7) -0.0007(7)
C6 0.0458(11) 0.0283(9) 0.0260(9) -0.0052(7) -0.0015(8) -0.0028(8)
C7 0.0591(14) 0.0378(11) 0.0232(9) -0.0007(8) -0.0018(9) -0.0036(10)
C8 0.0423(10) 0.0299(10) 0.0264(9) 0.0042(8) -0.0010(8) -0.0065(9)
C9 0.0264(8) 0.0265(9) 0.0240(8) -0.0017(7) 0.0052(7) -0.0057(7)
C10 0.0210(8) 0.0232(8) 0.0214(8) -0.0016(7) 0.0002(6) -0.0041(6)
C11 0.0367(10) 0.0235(9) 0.0299(9) -0.0013(7) 0.0058(8) -0.0042(8)
C12 0.0456(12) 0.0316(10) 0.0360(10) 0.0009(8) 0.0036(9) -0.0104(9)
C16 0.0566(14) 0.0370(12) 0.0423(11) 0.0059(9) -0.0106(11) -0.0004(11)
O3 0.0544(18) 0.0203(12) 0.0327(14) -0.0061(11) 0.0142(14) -0.0090(13)
O4 0.0295(15) 0.0285(15) 0.0414(17) -0.0040(12) 0.0041(13) 0.0010(12)
C13 0.036(2) 0.019(2) 0.035(4) 0.021(3) 0.002(3) -0.0047(18)
C14 0.026(3) 0.018(2) 0.039(3) -0.0035(18) -0.007(2) 0.0006(19)
C15 0.041(4) 0.034(5) 0.050(5) -0.013(4) 0.006(3) -0.009(3)
C17 0.042(2) 0.029(2) 0.047(3) -0.0021(19) -0.009(2) 0.0016(19)
O3' 0.0484(18) 0.050(2) 0.071(2) -0.0232(19) 0.0007(17) 0.0032(17)
O4' 0.080(3) 0.044(2) 0.076(3) 0.010(2) -0.039(3) -0.006(2)
C13' 0.029(2) 0.024(3) 0.042(4) 0.015(3) 0.003(3) -0.010(2)
C14' 0.031(3) 0.033(3) 0.039(3) -0.010(3) 0.003(2) 0.000(2)
C15' 0.054(6) 0.031(5) 0.046(4) 0.006(3) -0.021(4) 0.003(4)
C17' 0.055(3) 0.035(3) 0.069(4) 0.001(3) -0.016(3) -0.009(2)
C18 0.0342(10) 0.0229(9) 0.0409(10) -0.0012(8) -0.0014(9) -0.0048(7)
C19 0.0418(11) 0.0339(11) 0.0504(12) -0.0051(9) 0.0062(10) 0.0118(9)
C20 0.0225(8) 0.0249(9) 0.0308(9) -0.0004(7) 0.0040(7) -0.0012(7)

loop_
_atom_type_symbol
_atom_type_description
_atom_type_scat_dispersion_real
_atom_type_scat_dispersion_imag
_atom_type_scat_source
C C 0.0181 0.0091 'International Tables Vol C Tables 4.2.6.8 and 6.1.1.4'
H H 0.0000 0.0000 'International Tables Vol C Tables 4.2.6.8 and 6.1.1.4'
O O 0.0492 0.0322 'International Tables Vol C Tables 4.2.6.8 and 6.1.1.4'

loop_
_geom_angle_atom_site_label_1
_geom_angle_atom_site_label_2
_geom_angle_atom_site_label_3
_geom_angle
C3 O2 H2A 109.5
C2 C1 C10 110.89(14)
C2 C1 H1A 109.5
C10 C1 H1A 109.5
C2 C1 H1B 109.5
C10 C1 H1B 109.5
H1A C1 H1B 108.0
O1 C2 C1 123.19(19)
O1 C2 C3 122.57(19)
C1 C2 C3 114.14(16)
O2 C3 C2 113.29(17)
O2 C3 C4 113.18(16)
C2 C3 C4 109.65(15)
O2 C3 H3A 106.8
C2 C3 H3A 106.8
C4 C3 H3A 106.8
C19 C4 C18 108.25(16)
C19 C4 C3 106.91(16)
C18 C4 C3 109.78(16)
C19 C4 C5 109.43(15)
C18 C4 C5 115.06(15)
C3 C4 C5 107.11(14)
C6 C5 C4 112.95(15)
C6 C5 C10 111.57(15)
C4 C5 C10 117.16(14)
C6 C5 H5A 104.6
C4 C5 H5A 104.6
C10 C5 H5A 104.6
C5 C6 C7 111.37(16)
C5 C6 H6A 109.4
C7 C6 H6A 109.4
C5 C6 H6B 109.4
C7 C6 H6B 109.4
H6A C6 H6B 108.0
C8 C7 C6 110.87(16)
C8 C7 H7A 109.5
C6 C7 H7A 109.5
C8 C7 H7B 109.5
C6 C7 H7B 109.5
H7A C7 H7B 108.1
C16 C8 C7 121.8(2)
C16 C8 C9 125.71(19)
C7 C8 C9 112.44(17)
C8 C9 C11 113.99(16)
C8 C9 C10 107.90(13)
C11 C9 C10 115.85(14)
C8 C9 H9A 106.1
C11 C9 H9A 106.1
C10 C9 H9A 106.1
C20 C10 C1 107.74(14)
C20 C10 C5 114.46(14)
C1 C10 C5 109.05(14)
C20 C10 C9 109.53(14)
C1 C10 C9 109.39(13)
C5 C10 C9 106.60(13)
C12 C11 C9 111.43(15)
C12 C11 H11A 109.3
C9 C11 H11A 109.3
C12 C11 H11B 109.3
C9 C11 H11B 109.3
H11A C11 H11B 108.0
C13' C12 C11 120.8(3)
C13' C12 C13 17.6(3)
C11 C12 C13 107.2(3)
C13' C12 H12A 111.2
C11 C12 H12A 109.8
C13 C12 H12A 109.6
C13' C12 H12B 95.0
C11 C12 H12B 110.3
C13 C12 H12B 111.5
H12A C12 H12B 108.4
C8 C16 H16A 120.0
C8 C16 H16B 120.0
H16A C16 H16B 120.0
C14 O3 H3B 109.5
C15 O4 H4A 109.5
C17 C13 C14 120.6(5)
C17 C13 C12 124.1(5)
C14 C13 C12 114.8(5)
O3 C14 C13 112.7(5)
O3 C14 C15 105.9(7)
C13 C14 C15 108.9(7)
O3 C14 H14A 109.7
C13 C14 H14A 109.7
C15 C14 H14A 109.7
O4 C15 C14 110.7(8)
O4 C15 H15A 109.5
C14 C15 H15A 109.5
O4 C15 H15B 109.5
C14 C15 H15B 109.5
H15A C15 H15B 108.1
C13 C17 H17A 120.0
C13 C17 H17B 120.0
H17A C17 H17B 120.0
C14' O3' H3'A 109.5
C15' O4' H4'A 109.5
C17' C13' C12 119.0(6)
C17' C13' C14' 127.1(6)
C12 C13' C14' 113.7(5)
O3' C14' C13' 106.0(5)
O3' C14' C15' 108.8(8)
C13' C14' C15' 109.5(7)
O3' C14' H14B 110.8
C13' C14' H14B 110.8
C15' C14' H14B 110.8
O4' C15' C14' 107.6(8)
O4' C15' H15C 110.2
C14' C15' H15C 110.2
O4' C15' H15D 110.2
C14' C15' H15D 110.2
H15C C15' H15D 108.5
C13' C17' H17C 120.0
C13' C17' H17D 120.0
H17C C17' H17D 120.0
C4 C18 H18A 109.5
C4 C18 H18B 109.5
H18A C18 H18B 109.5
C4 C18 H18C 109.5
H18A C18 H18C 109.5
H18B C18 H18C 109.5
C4 C19 H19A 109.5
C4 C19 H19B 109.5
H19A C19 H19B 109.5
C4 C19 H19C 109.5
H19A C19 H19C 109.5
H19B C19 H19C 109.5
C10 C20 H20A 109.5
C10 C20 H20B 109.5
H20A C20 H20B 109.5
C10 C20 H20C 109.5
H20A C20 H20C 109.5
H20B C20 H20C 109.5

loop_
_geom_bond_atom_site_label_1
_geom_bond_atom_site_label_2
_geom_bond_distance
O1 C2 1.215(3)
O2 C3 1.405(2)
O2 H2A 0.8400
C1 C2 1.504(3)
C1 C10 1.549(2)
C1 H1A 0.9900
C1 H1B 0.9900
C2 C3 1.505(3)
C3 C4 1.560(3)
C3 H3A 1.0000
C4 C19 1.535(3)
C4 C18 1.537(3)
C4 C5 1.560(3)
C5 C6 1.530(2)
C5 C10 1.564(2)
C5 H5A 1.0000
C6 C7 1.543(3)
C6 H6A 0.9900
C6 H6B 0.9900
C7 C8 1.499(3)
C7 H7A 0.9900
C7 H7B 0.9900
C8 C16 1.325(3)
C8 C9 1.523(2)
C9 C11 1.533(2)
C9 C10 1.570(2)
C9 H9A 1.0000
C10 C20 1.538(2)
C11 C12 1.527(3)
C11 H11A 0.9900
C11 H11B 0.9900
C12 C13' 1.467(7)
C12 C13 1.557(6)
C12 H12A 0.9599
C12 H12B 0.9600
C16 H16A 0.9500
C16 H16B 0.9500
O3 C14 1.428(6)
O3 H3B 0.8400
O4 C15 1.439(12)
O4 H4A 0.8400
C13 C17 1.334(7)
C13 C14 1.525(7)
C14 C15 1.526(9)
C14 H14A 1.0000
C15 H15A 0.9900
C15 H15B 0.9900
C17 H17A 0.9500
C17 H17B 0.9500
O3' C14' 1.434(7)
O3' H3'A 0.8400
O4' C15' 1.444(12)
O4' H4'A 0.8400
C13' C17' 1.293(7)
C13' C14' 1.494(7)
C14' C15' 1.531(8)
C14' H14B 1.0000
C15' H15C 0.9900
C15' H15D 0.9900
C17' H17C 0.9500
C17' H17D 0.9500
C18 H18A 0.9800
C18 H18B 0.9800
C18 H18C 0.9800
C19 H19A 0.9800
C19 H19B 0.9800
C19 H19C 0.9800
C20 H20A 0.9800
C20 H20B 0.9800
C20 H20C 0.9800

loop_
_geom_torsion_atom_site_label_1
_geom_torsion_atom_site_label_2
_geom_torsion_atom_site_label_3
_geom_torsion_atom_site_label_4
_geom_torsion
C10 C1 C2 O1 -117.0(2)
C10 C1 C2 C3 59.5(2)
O1 C2 C3 O2 -13.7(3)
C1 C2 C3 O2 169.74(16)
O1 C2 C3 C4 113.8(2)
C1 C2 C3 C4 -62.8(2)
O2 C3 C4 C19 -59.9(2)
C2 C3 C4 C19 172.56(17)
O2 C3 C4 C18 57.3(2)
C2 C3 C4 C18 -70.23(19)
O2 C3 C4 C5 -177.10(16)
C2 C3 C4 C5 55.3(2)
C19 C4 C5 C6 60.2(2)
C18 C4 C5 C6 -61.9(2)
C3 C4 C5 C6 175.74(15)
C19 C4 C5 C10 -168.06(16)
C18 C4 C5 C10 69.8(2)
C3 C4 C5 C10 -52.5(2)
C4 C5 C6 C7 -170.41(17)
C10 C5 C6 C7 55.1(2)
C5 C6 C7 C8 -52.0(3)
C6 C7 C8 C16 -119.8(2)
C6 C7 C8 C9 57.0(2)
C16 C8 C9 C11 -16.3(3)
C7 C8 C9 C11 167.01(17)
C16 C8 C9 C10 113.9(2)
C7 C8 C9 C10 -62.8(2)
C2 C1 C10 C20 75.27(19)
C2 C1 C10 C5 -49.5(2)
C2 C1 C10 C9 -165.74(16)
C6 C5 C10 C20 61.5(2)
C4 C5 C10 C20 -70.9(2)
C6 C5 C10 C1 -177.78(14)
C4 C5 C10 C1 49.84(19)
C6 C5 C10 C9 -59.78(18)
C4 C5 C10 C9 167.84(15)
C8 C9 C10 C20 -62.47(18)
C11 C9 C10 C20 66.67(19)
C8 C9 C10 C1 179.66(15)
C11 C9 C10 C1 -51.2(2)
C8 C9 C10 C5 61.89(17)
C11 C9 C10 C5 -168.98(16)
C8 C9 C11 C12 -71.3(2)
C10 C9 C11 C12 162.62(16)
C9 C11 C12 C13' 164.0(4)
C9 C11 C12 C13 176.4(3)
C13' C12 C13 C17 37.9(16)
C11 C12 C13 C17 -104.6(7)
C13' C12 C13 C14 -134(3)
C11 C12 C13 C14 83.2(6)
C17 C13 C14 O3 35.3(9)
C12 C13 C14 O3 -152.2(5)
C17 C13 C14 C15 -82.0(10)
C12 C13 C14 C15 90.6(9)
O3 C14 C15 O4 72.1(11)
C13 C14 C15 O4 -166.4(8)
C11 C12 C13' C17' -107.7(6)
C13 C12 C13' C17' -150(3)
C11 C12 C13' C14' 67.8(7)
C13 C12 C13' C14' 25.1(16)
C17' C13' C14' O3' 14.5(10)
C12 C13' C14' O3' -160.5(5)
C17' C13' C14' C15' -102.7(11)
C12 C13' C14' C15' 82.3(9)
O3' C14' C15' O4' 75.2(11)
C13' C14' C15' O4' -169.4(8)
